data_2207191
loop_
_publ_author_name
'Lin-Hai Jing'
'Da-Bin Qin'
'Huan-Xia Zhang'
'Shao-Jin Gu'
'Gang Lei'
'Zhi-Hua Mao'

_publ_section_title
;
 1,4-Bis(imidazol-1-ylmethyl)naphthalene
;
_journal_coeditor_code CI6679
_journal_issue 11
_journal_name_full 'Acta Crystallographica Section E'
_journal_page_first o3923
_journal_page_last o3924
_journal_paper_doi 10.1107/S1600536805034549
_journal_volume 61
_journal_year 2005
_chemical_formula_iupac 'C18 H16 N4'
_chemical_formula_moiety 'C18 H16 N4'
_chemical_formula_sum 'C18 H16 N4'
_chemical_formula_weight 288.35
_chemical_name_systematic
;
1,4-Bis(imidazol-1-ylmethyl)naphthalene
;
_space_group_IT_number 14
_symmetry_cell_setting monoclinic
_symmetry_space_group_name_Hall '-P 2ybc'
_symmetry_space_group_name_H-M 'P 1 21/c 1'
_atom_sites_solution_hydrogens geom
_atom_sites_solution_primary direct
_atom_sites_solution_secondary difmap
_audit_creation_method SHELXL-97
_cell_angle_alpha 90.00
_cell_angle_beta 114.31(3)
_cell_angle_gamma 90.00
_cell_formula_units_Z 4
_cell_length_a 8.222(4)
_cell_length_b 19.541(8)
_cell_length_c 9.956(3)
_cell_measurement_reflns_used 20
_cell_measurement_temperature 293(2)
_cell_measurement_theta_max 7.44
_cell_measurement_theta_min 4.49
_cell_volume 1457.8(11)
_computing_cell_refinement DIFRAC
_computing_data_collection 'DIFRAC (Gabe & White, 1993)'
_computing_data_reduction 'NRCVAX (Gabe et al., 1989)'
_computing_molecular_graphics 'ORTEP-3 for Windows (Farrugia, 1997)'
_computing_publication_material SHELXL97
_computing_structure_refinement 'SHELXL97 (Sheldrick, 1997)'
_computing_structure_solution 'SHELXS97 (Sheldrick, 1997)'
_diffrn_ambient_temperature 294(2)
_diffrn_measured_fraction_theta_full 0.967
_diffrn_measured_fraction_theta_max 0.967
_diffrn_measurement_device_type 'Enraf--Nonius CAD-4'
_diffrn_measurement_method \w/2\q
_diffrn_radiation_monochromator graphite
_diffrn_radiation_source 'fine-focus sealed tube'
_diffrn_radiation_type MoK\a
_diffrn_radiation_wavelength 0.71073
_diffrn_reflns_av_R_equivalents 0.0473
_diffrn_reflns_av_sigmaI/netI 0.0889
_diffrn_reflns_limit_h_max 8
_diffrn_reflns_limit_h_min -9
_diffrn_reflns_limit_k_max 23
_diffrn_reflns_limit_k_min 0
_diffrn_reflns_limit_l_max 11
_diffrn_reflns_limit_l_min 0
_diffrn_reflns_number 2664
_diffrn_reflns_theta_full 25.02
_diffrn_reflns_theta_max 25.02
_diffrn_reflns_theta_min 2.08
_diffrn_standards_decay_% 0
_diffrn_standards_interval_count 300
_diffrn_standards_number 3
_exptl_absorpt_coefficient_mu 0.081
_exptl_absorpt_correction_type none
_exptl_crystal_colour colourless
_exptl_crystal_density_diffrn 1.314
_exptl_crystal_density_method 'not measured'
_exptl_crystal_description Block
_exptl_crystal_F_000 608
_exptl_crystal_size_max 0.28
_exptl_crystal_size_mid 0.22
_exptl_crystal_size_min 0.18
_refine_diff_density_max 0.143
_refine_diff_density_min -0.160
_refine_ls_extinction_method none
_refine_ls_goodness_of_fit_ref 0.916
_refine_ls_hydrogen_treatment refall
_refine_ls_matrix_type full
_refine_ls_number_parameters 263
_refine_ls_number_reflns 2568
_refine_ls_number_restraints 0
_refine_ls_restrained_S_all 0.916
_refine_ls_R_factor_all 0.1489
_refine_ls_R_factor_gt 0.0443
_refine_ls_shift/su_max 0.001
_refine_ls_shift/su_mean 0.000
_refine_ls_structure_factor_coef Fsqd
_refine_ls_weighting_details 'calc w = 1/[\s^2^(Fo^2^)+(0.0454P)^2^] where P = (Fo^2^+2Fc^2^)/3'
_refine_ls_weighting_scheme calc
_refine_ls_wR_factor_gt 0.0878
_refine_ls_wR_factor_ref 0.1076
_reflns_number_gt 1157
_reflns_number_total 2568
_reflns_threshold_expression I>2\s(I)
_cod_data_source_file ci6679.cif
_cod_data_source_block I
_cod_original_cell_volume 1457.8(10)
_cod_original_sg_symbol_H-M 'P 21/c'
_cod_database_code 2207191
_cod_database_fobs_code 2207191

loop_
_symmetry_equiv_pos_as_xyz
'x, y, z'
'-x, y+1/2, -z+1/2'
'-x, -y, -z'
'x, -y-1/2, z-1/2'

loop_
_atom_site_label
_atom_site_fract_x
_atom_site_fract_y
_atom_site_fract_z
_atom_site_U_iso_or_equiv
_atom_site_adp_type
_atom_site_calc_flag
_atom_site_occupancy
_atom_site_type_symbol
N1 0.5776(3) 0.70133(11) 0.1311(2) 0.0456(6) Uani d 1 N
N2 0.7139(4) 0.68164(14) -0.0144(3) 0.0719(8) Uani d 1 N
N3 0.9207(3) 0.53278(11) 0.8107(2) 0.0499(6) Uani d 1 N
N4 1.1991(4) 0.56693(15) 0.9338(3) 0.0734(8) Uani d 1 N
C1 0.5171(3) 0.64973(13) 0.3338(2) 0.0404(6) Uani d 1 C
C2 0.2501(4) 0.67878(15) 0.3780(3) 0.0525(7) Uani d 1 C
C3 0.1522(4) 0.67338(17) 0.4600(3) 0.0618(8) Uani d 1 C
C4 0.2133(4) 0.63341(17) 0.5867(3) 0.0608(8) Uani d 1 C
C5 0.3727(4) 0.60072(15) 0.6325(3) 0.0520(8) Uani d 1 C
C6 0.6504(3) 0.57283(13) 0.5989(3) 0.0441(7) Uani d 1 C
C7 0.7393(4) 0.57648(14) 0.5104(3) 0.0480(7) Uani d 1 C
C8 0.6738(4) 0.61457(14) 0.3793(3) 0.0457(7) Uani d 1 C
C9 0.4158(3) 0.64498(13) 0.4197(2) 0.0396(6) Uani d 1 C
C10 0.4798(3) 0.60527(13) 0.5516(2) 0.0418(6) Uani d 1 C
C11 0.4501(4) 0.69349(16) 0.1971(3) 0.0501(7) Uani d 1 C
C12 0.5789(5) 0.66531(17) 0.0164(3) 0.0615(8) Uani d 1 C
C13 0.8019(5) 0.73085(19) 0.0869(4) 0.0655(9) Uani d 1 C
C14 0.7206(4) 0.74427(17) 0.1771(3) 0.0544(8) Uani d 1 C
C15 0.7258(4) 0.53583(19) 0.7452(3) 0.0586(8) Uani d 1 C
C16 1.0281(5) 0.48271(17) 0.7961(3) 0.0646(9) Uani d 1 C
C17 1.1968(5) 0.5048(2) 0.8720(4) 0.0698(10) Uani d 1 C
C18 1.0299(5) 0.58145(18) 0.8942(3) 0.0645(9) Uani d 1 C
H2 0.210(3) 0.7073(10) 0.287(2) 0.035(6) Uiso d 1 H
H3 0.037(4) 0.6969(13) 0.427(3) 0.074(9) Uiso d 1 H
H4 0.140(3) 0.6298(12) 0.642(3) 0.059(8) Uiso d 1 H
H5 0.417(3) 0.5698(13) 0.719(3) 0.064(8) Uiso d 1 H
H7 0.851(3) 0.5543(12) 0.535(3) 0.057(8) Uiso d 1 H
H8 0.743(3) 0.6158(10) 0.323(2) 0.031(6) Uiso d 1 H
H111 0.329(3) 0.6744(11) 0.125(3) 0.058(8) Uiso d 1 H
H112 0.423(3) 0.7414(12) 0.220(3) 0.052(8) Uiso d 1 H
H12 0.481(4) 0.6314(16) -0.036(3) 0.100(12) Uiso d 1 H
H13 0.897(4) 0.7530(14) 0.091(3) 0.074(10) Uiso d 1 H
H14 0.748(4) 0.7731(15) 0.261(3) 0.087(11) Uiso d 1 H
H151 0.685(3) 0.4895(14) 0.734(3) 0.056(9) Uiso d 1 H
H152 0.694(3) 0.5611(12) 0.820(3) 0.060(8) Uiso d 1 H
H16 0.975(4) 0.4428(16) 0.732(4) 0.105(12) Uiso d 1 H
H17 1.298(5) 0.4803(17) 0.886(4) 0.113(14) Uiso d 1 H
H18 0.981(3) 0.6224(14) 0.920(3) 0.071(9) Uiso d 1 H

loop_
_atom_site_aniso_label
_atom_site_aniso_U_11
_atom_site_aniso_U_22
_atom_site_aniso_U_33
_atom_site_aniso_U_12
_atom_site_aniso_U_13
_atom_site_aniso_U_23
N1 0.0518(15) 0.0510(14) 0.0345(12) 0.0055(12) 0.0183(10) 0.0052(10)
N2 0.093(2) 0.0763(19) 0.0626(17) 0.0123(17) 0.0481(16) 0.0089(15)
N3 0.0571(16) 0.0482(14) 0.0427(13) 0.0009(14) 0.0187(12) 0.0040(11)
N4 0.0611(19) 0.086(2) 0.0649(17) -0.0055(17) 0.0180(14) 0.0046(16)
C1 0.0389(15) 0.0483(16) 0.0341(14) -0.0040(13) 0.0151(12) -0.0040(12)
C2 0.0434(18) 0.066(2) 0.0457(17) 0.0017(15) 0.0163(14) -0.0009(15)
C3 0.0462(19) 0.084(2) 0.0570(19) 0.0006(18) 0.0233(16) -0.0076(17)
C4 0.047(2) 0.087(2) 0.057(2) -0.0097(18) 0.0300(17) -0.0117(17)
C5 0.052(2) 0.065(2) 0.0425(17) -0.0095(16) 0.0229(15) -0.0041(15)
C6 0.0479(17) 0.0431(16) 0.0400(15) -0.0079(14) 0.0168(13) 0.0017(12)
C7 0.0497(18) 0.0519(18) 0.0440(16) 0.0072(15) 0.0207(14) 0.0068(14)
C8 0.0471(18) 0.0557(18) 0.0407(16) -0.0008(15) 0.0246(14) -0.0006(13)
C9 0.0342(15) 0.0469(16) 0.0357(14) -0.0022(13) 0.0125(12) -0.0054(12)
C10 0.0408(16) 0.0480(16) 0.0374(15) -0.0092(13) 0.0169(13) -0.0081(12)
C11 0.0465(18) 0.061(2) 0.0439(16) 0.0034(17) 0.0202(14) 0.0044(15)
C12 0.082(2) 0.065(2) 0.0462(17) 0.0035(19) 0.0350(17) 0.0011(16)
C13 0.056(2) 0.081(3) 0.067(2) 0.004(2) 0.0321(19) 0.0281(19)
C14 0.057(2) 0.058(2) 0.0467(18) -0.0056(16) 0.0208(16) 0.0089(15)
C15 0.055(2) 0.066(2) 0.055(2) -0.0015(18) 0.0231(16) 0.0092(17)
C16 0.073(3) 0.055(2) 0.064(2) 0.0067(19) 0.0271(18) 0.0009(17)
C17 0.066(3) 0.075(3) 0.069(2) 0.017(2) 0.028(2) 0.019(2)
C18 0.075(3) 0.058(2) 0.0561(19) 0.001(2) 0.0228(18) -0.0050(17)

loop_
_atom_type_symbol
_atom_type_description
_atom_type_scat_dispersion_real
_atom_type_scat_dispersion_imag
_atom_type_scat_source
C C 0.0033 0.0016 'International Tables Vol C Tables 4.2.6.8 and 6.1.1.4'
H H 0.0000 0.0000 'International Tables Vol C Tables 4.2.6.8 and 6.1.1.4'
N N 0.0061 0.0033 'International Tables Vol C Tables 4.2.6.8 and 6.1.1.4'

loop_
_geom_angle_atom_site_label_1
_geom_angle_atom_site_label_2
_geom_angle_atom_site_label_3
_geom_angle
C12 N1 C14 107.5(3)
C12 N1 C11 125.9(3)
C14 N1 C11 126.5(2)
C12 N2 C13 104.0(3)
C18 N3 C16 106.1(3)
C18 N3 C15 125.5(3)
C16 N3 C15 128.3(3)
C18 N4 C17 104.0(3)
C8 C1 C9 118.4(2)
C8 C1 C11 122.0(2)
C9 C1 C11 119.6(2)
C3 C2 C9 121.5(3)
C3 C2 H2 121.9(12)
C9 C2 H2 116.6(12)
C2 C3 C4 120.3(3)
C2 C3 H3 118.9(16)
C4 C3 H3 120.8(16)
C5 C4 C3 120.5(3)
C5 C4 H4 121.0(15)
C3 C4 H4 118.5(15)
C4 C5 C10 121.3(3)
C4 C5 H5 122.4(14)
C10 C5 H5 116.2(15)
C7 C6 C10 118.6(2)
C7 C6 C15 122.2(3)
C10 C6 C15 119.2(2)
C6 C7 C8 121.9(3)
C6 C7 H7 122.1(14)
C8 C7 H7 116.0(14)
C1 C8 C7 121.6(3)
C1 C8 H8 120.2(12)
C7 C8 H8 118.1(12)
C2 C9 C1 121.7(2)
C2 C9 C10 118.0(2)
C1 C9 C10 120.3(2)
C5 C10 C9 118.5(2)
C5 C10 C6 122.6(2)
C9 C10 C6 119.0(2)
N1 C11 C1 113.8(2)
N1 C11 H111 113.2(13)
C1 C11 H111 108.3(13)
N1 C11 H112 106.0(13)
C1 C11 H112 110.6(13)
H111 C11 H112 104.5(18)
N2 C12 N1 112.0(3)
N2 C12 H12 127.8(17)
N1 C12 H12 120.2(17)
C14 C13 N2 111.8(3)
C14 C13 H13 123.2(19)
N2 C13 H13 124.9(19)
C13 C14 N1 104.6(3)
C13 C14 H14 134.1(18)
N1 C14 H14 121.1(17)
N3 C15 C6 112.9(2)
N3 C15 H151 106.4(15)
C6 C15 H151 110.6(16)
N3 C15 H152 105.1(14)
C6 C15 H152 110.2(14)
H151 C15 H152 111(2)
C17 C16 N3 105.8(3)
C17 C16 H16 134.0(19)
N3 C16 H16 120.0(18)
C16 C17 N4 111.1(3)
C16 C17 H17 125(2)
N4 C17 H17 124(2)
N4 C18 N3 113.0(3)
N4 C18 H18 126.8(16)
N3 C18 H18 120.2(16)

loop_
_geom_bond_atom_site_label_1
_geom_bond_atom_site_label_2
_geom_bond_distance
_geom_bond_publ_flag
N1 C12 1.345(3) y
N1 C14 1.362(3) y
N1 C11 1.457(3) y
N2 C12 1.307(4) y
N2 C13 1.365(4) y
N3 C18 1.337(3) y
N3 C16 1.366(4) y
N3 C15 1.461(3) y
N4 C18 1.312(4) y
N4 C17 1.358(4) y
C1 C8 1.363(3) ?
C1 C9 1.421(3) ?
C1 C11 1.507(3) ?
C2 C3 1.366(4) ?
C2 C9 1.414(3) ?
C2 H2 0.99(2) ?
C3 C4 1.390(4) ?
C3 H3 0.98(3) ?
C4 C5 1.357(4) y
C4 H4 0.97(2) ?
C5 C10 1.420(3) y
C5 H5 0.99(3) ?
C6 C7 1.359(3) ?
C6 C10 1.431(3) ?
C6 C15 1.511(4) ?
C7 C8 1.403(3) ?
C7 H7 0.95(2) ?
C8 H8 0.95(2) ?
C9 C10 1.427(3) ?
C11 H111 1.03(3) ?
C11 H112 1.01(2) ?
C12 H12 1.01(3) ?
C13 C14 1.347(4) ?
C13 H13 0.88(3) ?
C14 H14 0.95(3) ?
C15 H151 0.96(3) ?
C15 H152 1.01(2) ?
C16 C17 1.348(4) ?
C16 H16 0.99(3) ?
C17 H17 0.92(3) ?
C18 H18 0.97(3) ?

loop_
_geom_hbond_atom_site_label_D
_geom_hbond_atom_site_label_H
_geom_hbond_atom_site_label_A
_geom_hbond_site_symmetry_A
_geom_hbond_distance_DH
_geom_hbond_distance_HA
_geom_hbond_distance_DA
_geom_hbond_angle_DHA
C8 H8 N1 . 0.95(2) 2.48(2) 2.828(4) 102(2)
C12 H12 N4 1_454 1.01(3) 2.55(3) 3.465(5) 152(2)
C14 H14 N2 4_576 0.95(3) 2.53(3) 3.416(4) 155(3)

loop_
_cod_related_entry_id
_cod_related_entry_database
_cod_related_entry_code
1 ChemSpider 21128670
